data_1540939
loop_
_publ_author_name
'Sequeira, A.'
'Rajagopal, H.'
'Gopalakrishnan, I.K.'
'Sastry, P.V.P.S.S.'
'Phatak, G.M.'
'Yakhmi, J.V.'
'Iyer, R.M.'

_publ_section_title
;
 Evidence for K-substitution in the Tl-sites of superconducting Tl2 Ca Ba2
 Cu2 Ox: Neutron diffraction studies
;
_journal_name_full 'Physica C (Amsterdam)'
_journal_page_first 599
_journal_page_last 603
_journal_volume 156
_journal_year 1988
_chemical_formula_sum 'Ba2 Ca0.93 Cu2 K1.12 O8.46 Tl0.88'
_chemical_name_systematic 'Tl.88 K1.12 Ca.93 Ba2 Cu2 O8.46'
_space_group_IT_number 139
_symmetry_space_group_name_Hall '-I 4 2'
_symmetry_space_group_name_H-M 'I 4/m m m'
_cell_angle_alpha 90
_cell_angle_beta 90
_cell_angle_gamma 90
_cell_formula_units_Z 2
_cell_length_a 3.847
_cell_length_b 3.847
_cell_length_c 29.22
_cell_volume 432.439
_citation_journal_id_ASTM PHYCE6
_cod_data_source_file Sequeira_PHYCE6_1988_158.cif
_cod_data_source_block Ba2Ca0.93Cu2K1.12O8.46Tl0.88
_cod_original_cell_volume 432.4387
_cod_database_code 1540939

loop_
_symmetry_equiv_pos_as_xyz
x,y,z
-y,x,z
-x,-y,z
y,-x,z
x,-y,-z
y,x,-z
-x,y,-z
-y,-x,-z
-x,-y,-z
y,-x,-z
x,y,-z
-y,x,-z
-x,y,z
-y,-x,z
x,-y,z
y,x,z
x+1/2,y+1/2,z+1/2
-y+1/2,x+1/2,z+1/2
-x+1/2,-y+1/2,z+1/2
y+1/2,-x+1/2,z+1/2
x+1/2,-y+1/2,-z+1/2
y+1/2,x+1/2,-z+1/2
-x+1/2,y+1/2,-z+1/2
-y+1/2,-x+1/2,-z+1/2
-x+1/2,-y+1/2,-z+1/2
y+1/2,-x+1/2,-z+1/2
x+1/2,y+1/2,-z+1/2
-y+1/2,x+1/2,-z+1/2
-x+1/2,y+1/2,z+1/2
-y+1/2,-x+1/2,z+1/2
x+1/2,-y+1/2,z+1/2
y+1/2,x+1/2,z+1/2

loop_
_atom_site_label
_atom_site_type_symbol
_atom_site_fract_x
_atom_site_fract_y
_atom_site_fract_z
_atom_site_occupancy
_atom_site_U_iso_or_equiv
O1 O-2 0 0.5 0.0546 1 0.0
Ba1 Ba+2 0 0 0.1439 1 0.0
O3 O-2 0.553 0.5 0.2832 0.308 0.0
Cu1 Cu+3 0.5 0.5 0.0519 1 0.0
Tl1 Tl+3 0.5 0.5 0.2198 0.44 0.0
K1 K+1 0.5 0.5 0.2198 0.56 0.0
O2 O-2 0.5 0.5 0.1483 1 0.0
Ca1 Ca+2 0 0 0 0.928 0.0
